data_4131470
loop_
_publ_author_name
'Shimada, Masaki'
'Yamanoi, Yoshinori'
'Ohto, Tatsuhiko'
'Pham, Song-Toan'
'Yamada, Ryo'
'Tada, Hirokazu'
'Omoto, Kenichiro'
'Tashiro, Shohei'
'Shionoya, Mitsuhiko'
'Hattori, Mineyuki'
'Jimura, Keiko'
'Hayashi, Shigenobu'
'Koike, Hikaru'
'Iwamura, Munetaka'
'Nozaki, Koichi'
'Nishihara, Hiroshi'

_publ_section_title
;
 Multifunctional Octamethyltetrasila[2.2]cyclophanes: Conformational
 Variations, Circularly Polarized Luminescence, and Organic
 Electroluminescence.
;
_journal_issue 32
_journal_name_full 'Journal of the American Chemical Society'
_journal_page_first 11214
_journal_page_last 11221
_journal_paper_doi 10.1021/jacs.7b05671
_journal_volume 139
_journal_year 2017
_chemical_formula_moiety 'C20 H30 N2 O2 S2 Si4'
_chemical_formula_sum 'C20 H30 N2 O2 S2 Si4'
_chemical_formula_weight 506.93
_space_group_IT_number 14
_space_group_name_Hall '-P 2yn'
_space_group_name_H-M_alt 'P 1 21/n 1'
_symmetry_cell_setting monoclinic
_symmetry_Int_Tables_number 14
_symmetry_space_group_name_Hall '-P 2yn'
_symmetry_space_group_name_H-M 'P 1 21/n 1'
_atom_sites_solution_hydrogens geom
_atom_sites_solution_primary direct
_atom_sites_solution_secondary difmap
_cell_angle_alpha 90.0000
_cell_angle_beta 94.157(8)
_cell_angle_gamma 90.0000
_cell_formula_units_Z 4
_cell_length_a 8.156(4)
_cell_length_b 13.965(6)
_cell_length_c 22.5205(10)
_cell_measurement_reflns_used 6734
_cell_measurement_temperature 93
_cell_measurement_theta_max 26.40
_cell_measurement_theta_min 3.10
_cell_volume 2558.3(17)
_computing_cell_refinement 'CrystalClear-SM Expert 2.0 r3'
_computing_data_collection 'CrystalClear-SM Expert 2.0 r3 (Rigaku, 2009)'
_computing_data_reduction 'CrystalClear-SM Expert 2.0 r3'
_computing_molecular_graphics 'CrystalStructure 4.0'
_computing_publication_material 'CrystalStructure 4.0 (Rigaku, 2010)'
_computing_structure_refinement 'SHELXL97 (Sheldrick, 2008)'
_computing_structure_solution 'SIR92 (Altomare, et al., 1994)'
_diffrn_ambient_temperature 93
_diffrn_detector_area_resol_mean 7.111
_diffrn_measured_fraction_theta_full 0.984
_diffrn_measured_fraction_theta_max 0.984
_diffrn_measurement_device_type 'Rigaku Saturn724'
_diffrn_measurement_method \w
_diffrn_radiation_type 'Mo K\a'
_diffrn_radiation_wavelength 0.71075
_diffrn_reflns_av_R_equivalents 0.0476
_diffrn_reflns_limit_h_max 10
_diffrn_reflns_limit_h_min -7
_diffrn_reflns_limit_k_max 17
_diffrn_reflns_limit_k_min -17
_diffrn_reflns_limit_l_max 28
_diffrn_reflns_limit_l_min -27
_diffrn_reflns_number 18742
_diffrn_reflns_theta_full 27.00
_diffrn_reflns_theta_max 27.00
_diffrn_standards_number 0
_exptl_absorpt_coefficient_mu 0.415
_exptl_absorpt_correction_T_max 0.979
_exptl_absorpt_correction_T_min 0.760
_exptl_absorpt_correction_type multi-scan
_exptl_absorpt_process_details 'REQAB (Rigaku, 1998)'
_exptl_crystal_colour yellow
_exptl_crystal_density_diffrn 1.316
_exptl_crystal_density_method 'not measured'
_exptl_crystal_description block
_exptl_crystal_F_000 1072.00
_exptl_crystal_size_max 0.170
_exptl_crystal_size_mid 0.160
_exptl_crystal_size_min 0.050
_refine_diff_density_max 0.820
_refine_diff_density_min -0.330
_refine_ls_extinction_method none
_refine_ls_goodness_of_fit_ref 1.097
_refine_ls_hydrogen_treatment constr
_refine_ls_number_parameters 269
_refine_ls_number_reflns 5503
_refine_ls_number_restraints 0
_refine_ls_R_factor_gt 0.0501
_refine_ls_shift/su_max 0.000
_refine_ls_structure_factor_coef Fsqd
_refine_ls_weighting_details 'w = 1/[\s^2^(Fo^2^)+(0.0365P)^2^+4.3529P] where P=(Fo^2^+2Fc^2^)/3'
_refine_ls_weighting_scheme calc
_refine_ls_wR_factor_ref 0.1128
_reflns_number_gt 4869
_reflns_number_total 5503
_reflns_threshold_expression F^2^>2.0\s(F^2^)
_cod_data_source_file ja7b05671_si_010.cif
_cod_data_source_block 20151011_exp285
_cod_database_code 4131470

loop_
_symmetry_equiv_pos_site_id
_symmetry_equiv_pos_as_xyz
1 +X,+Y,+Z
2 1/2-X,1/2+Y,1/2-Z
3 -X,-Y,-Z
4 1/2+X,1/2-Y,1/2+Z

loop_
_atom_site_label
_atom_site_type_symbol
_atom_site_fract_x
_atom_site_fract_y
_atom_site_fract_z
_atom_site_U_iso_or_equiv
_atom_site_adp_type
_atom_site_occupancy
_atom_site_symmetry_multiplicity
_atom_site_calc_flag
_atom_site_refinement_flags
S1 S 0.27840(8) 0.31932(4) 0.24858(3) 0.01288(14) Uani 1.0 4 d .
S2 S 0.06024(8) 0.07562(5) 0.25371(3) 0.01582(15) Uani 1.0 4 d .
Si3 Si 0.24366(9) 0.34343(5) 0.38852(3) 0.01337(16) Uani 1.0 4 d .
Si4 Si -0.17337(9) 0.31533(5) 0.11969(3) 0.01513(16) Uani 1.0 4 d .
Si5 Si -0.03017(9) 0.30045(5) 0.40860(3) 0.01458(16) Uani 1.0 4 d .
Si6 Si 0.11120(9) 0.35168(5) 0.11747(3) 0.01473(16) Uani 1.0 4 d .
O7 O 0.0001(3) 0.52944(13) 0.19608(8) 0.0186(4) Uani 1.0 4 d .
O8 O 0.0509(3) 0.52115(13) 0.32470(8) 0.0160(4) Uani 1.0 4 d .
N9 N -0.0341(3) 0.14020(16) 0.20207(10) 0.0146(5) Uani 1.0 4 d .
N31 N 0.0218(3) 0.13579(15) 0.31255(9) 0.0151(5) Uani 1.0 4 d .
C10A C -0.0312(12) 0.6095(7) 0.2336(4) 0.0162(17) Uiso 0.3284 4 d .
C10B C -0.0931(6) 0.5867(3) 0.23394(18) 0.0159(9) Uiso 0.6716 4 d .
C11 C 0.1711(3) 0.38915(18) 0.19569(11) 0.0133(5) Uani 1.0 4 d .
C12 C 0.2200(3) 0.38386(18) 0.30929(11) 0.0132(5) Uani 1.0 4 d .
C13 C -0.1299(3) 0.28429(18) 0.33114(11) 0.0134(5) Uani 1.0 4 d .
C14 C 0.1230(3) 0.45772(18) 0.28800(11) 0.0119(5) Uani 1.0 4 d .
C15 C 0.0958(3) 0.46116(17) 0.22519(11) 0.0124(5) Uani 1.0 4 d .
C16 C 0.3271(4) 0.4465(2) 0.43433(12) 0.0204(6) Uani 1.0 4 d .
C17 C -0.1350(4) 0.4010(2) 0.44564(12) 0.0225(6) Uani 1.0 4 d .
C18 C -0.0701(3) 0.21134(18) 0.29336(11) 0.0120(5) Uani 1.0 4 d .
C19 C -0.3055(4) 0.4207(2) 0.09706(13) 0.0226(6) Uani 1.0 4 d .
C20 C -0.1949(3) 0.28963(18) 0.20097(11) 0.0138(5) Uani 1.0 4 d .
C21 C 0.2337(4) 0.2439(2) 0.09885(12) 0.0235(6) Uani 1.0 4 d .
C22 C -0.2348(3) 0.34875(18) 0.30209(11) 0.0138(5) Uani 1.0 4 d .
C23 C -0.2328(4) 0.2089(2) 0.07229(12) 0.0231(6) Uani 1.0 4 d .
C24 C 0.3892(4) 0.23959(19) 0.39446(12) 0.0194(6) Uani 1.0 4 d .
C25 C -0.2660(3) 0.35186(18) 0.23891(11) 0.0139(5) Uani 1.0 4 d .
C26 C 0.1494(4) 0.4516(2) 0.06487(12) 0.0219(6) Uani 1.0 4 d .
C27 C -0.0470(4) 0.1875(2) 0.45260(12) 0.0221(6) Uani 1.0 4 d .
C28 C -0.1017(3) 0.21418(18) 0.23004(11) 0.0121(5) Uani 1.0 4 d .
C29A C 0.0038(6) 0.6082(3) 0.29361(17) 0.0150(8) Uiso 0.6716 4 d .
C29B C -0.0633(13) 0.5859(7) 0.2959(4) 0.0211(19) Uiso 0.3284 4 d .
H16A H 0.4348 0.4647 0.4213 0.0244 Uiso 1.0 4 calc R
H16B H 0.3386 0.4278 0.4764 0.0244 Uiso 1.0 4 calc R
H16C H 0.2516 0.5009 0.4293 0.0244 Uiso 1.0 4 calc R
H17A H -0.0756 0.4154 0.4840 0.0270 Uiso 1.0 4 calc R
H17B H -0.2481 0.3824 0.4522 0.0270 Uiso 1.0 4 calc R
H17C H -0.1362 0.4580 0.4202 0.0270 Uiso 1.0 4 calc R
H19A H -0.3017 0.4318 0.0542 0.0271 Uiso 1.0 4 calc R
H19B H -0.2650 0.4776 0.1190 0.0271 Uiso 1.0 4 calc R
H19C H -0.4191 0.4078 0.1062 0.0271 Uiso 1.0 4 calc R
H21A H 0.3512 0.2591 0.1039 0.0282 Uiso 1.0 4 calc R
H21B H 0.2048 0.2251 0.0575 0.0282 Uiso 1.0 4 calc R
H21C H 0.2092 0.1910 0.1254 0.0282 Uiso 1.0 4 calc R
H22 H -0.2896 0.3937 0.3253 0.0166 Uiso 1.0 4 calc R
H23A H -0.2165 0.2235 0.0306 0.0277 Uiso 1.0 4 calc R
H23B H -0.3487 0.1935 0.0763 0.0277 Uiso 1.0 4 calc R
H23C H -0.1644 0.1540 0.0852 0.0277 Uiso 1.0 4 calc R
H24A H 0.4971 0.2600 0.3827 0.0233 Uiso 1.0 4 calc R
H24B H 0.3469 0.1880 0.3681 0.0233 Uiso 1.0 4 calc R
H24C H 0.3995 0.2165 0.4356 0.0233 Uiso 1.0 4 calc R
H25 H -0.3393 0.3992 0.2223 0.0167 Uiso 1.0 4 calc R
H26A H 0.0914 0.5092 0.0767 0.0262 Uiso 1.0 4 calc R
H26B H 0.1092 0.4332 0.0244 0.0262 Uiso 1.0 4 calc R
H26C H 0.2676 0.4647 0.0659 0.0262 Uiso 1.0 4 calc R
H27A H 0.0013 0.1344 0.4315 0.0265 Uiso 1.0 4 calc R
H27B H -0.1631 0.1738 0.4576 0.0265 Uiso 1.0 4 calc R
H27C H 0.0119 0.1953 0.4918 0.0265 Uiso 1.0 4 calc R

loop_
_atom_site_aniso_label
_atom_site_aniso_U_11
_atom_site_aniso_U_22
_atom_site_aniso_U_33
_atom_site_aniso_U_12
_atom_site_aniso_U_13
_atom_site_aniso_U_23
S1 0.0132(3) 0.0127(3) 0.0130(3) 0.0020(3) 0.0024(3) 0.0004(3)
S2 0.0159(4) 0.0145(3) 0.0174(4) 0.0030(3) 0.0031(3) -0.0004(3)
Si3 0.0156(4) 0.0133(4) 0.0112(4) 0.0005(3) 0.0009(3) 0.0002(3)
Si4 0.0179(4) 0.0150(4) 0.0123(4) 0.0000(3) -0.0006(3) -0.0003(3)
Si5 0.0174(4) 0.0160(4) 0.0107(4) -0.0015(3) 0.0035(3) -0.0013(3)
Si6 0.0184(4) 0.0150(4) 0.0110(4) 0.0013(3) 0.0029(3) 0.0003(3)
O7 0.0250(11) 0.0146(9) 0.0160(9) 0.0095(8) 0.0002(8) 0.0013(8)
O8 0.0210(10) 0.0123(9) 0.0152(9) 0.0062(8) 0.0046(8) -0.0008(7)
N9 0.0120(11) 0.0155(11) 0.0165(11) 0.0006(9) 0.0024(9) -0.0009(9)
N31 0.0165(12) 0.0140(11) 0.0150(11) -0.0010(9) 0.0031(9) 0.0001(9)
C11 0.0120(13) 0.0143(12) 0.0140(12) 0.0000(10) 0.0034(10) 0.0017(10)
C12 0.0134(13) 0.0124(12) 0.0142(12) -0.0018(10) 0.0039(10) -0.0011(10)
C13 0.0129(13) 0.0135(12) 0.0143(12) -0.0045(10) 0.0049(10) -0.0001(10)
C14 0.0091(12) 0.0133(12) 0.0138(12) -0.0025(9) 0.0045(9) -0.0015(10)
C15 0.0104(12) 0.0113(12) 0.0157(13) 0.0001(9) 0.0016(10) 0.0031(10)
C16 0.0246(15) 0.0207(14) 0.0157(13) -0.0028(12) 0.0003(11) -0.0018(11)
C17 0.0251(16) 0.0242(15) 0.0186(14) 0.0010(12) 0.0038(12) -0.0062(11)
C18 0.0086(12) 0.0129(12) 0.0148(12) -0.0030(9) 0.0027(10) -0.0004(10)
C19 0.0256(16) 0.0207(14) 0.0210(14) 0.0001(12) -0.0017(12) 0.0017(12)
C20 0.0128(13) 0.0135(12) 0.0147(12) -0.0018(10) -0.0008(10) 0.0010(10)
C21 0.0303(17) 0.0231(15) 0.0182(14) 0.0032(12) 0.0089(12) -0.0005(12)
C22 0.0114(13) 0.0152(12) 0.0155(13) -0.0018(10) 0.0048(10) -0.0018(10)
C23 0.0295(17) 0.0225(15) 0.0168(14) -0.0010(12) -0.0016(12) -0.0018(11)
C24 0.0205(15) 0.0185(14) 0.0193(14) 0.0031(11) 0.0006(11) 0.0023(11)
C25 0.0105(12) 0.0119(12) 0.0194(13) -0.0014(10) 0.0017(10) 0.0010(10)
C26 0.0242(16) 0.0236(15) 0.0178(14) 0.0006(12) 0.0021(11) 0.0047(12)
C27 0.0300(17) 0.0230(15) 0.0137(13) -0.0053(12) 0.0040(12) 0.0023(11)
C28 0.0106(12) 0.0123(12) 0.0137(12) -0.0027(10) 0.0027(10) -0.0010(10)

loop_
_atom_type_symbol
_atom_type_description
_atom_type_scat_dispersion_real
_atom_type_scat_dispersion_imag
_atom_type_scat_source
C C 0.0033 0.0016
;
International Tables for Crystallography
(1992, Vol. C, Tables 4.2.6.8 and 6.1.1.4)
;
H H 0.0000 0.0000
;
International Tables for Crystallography
(1992, Vol. C, Table 6.1.1.4)
;
N N 0.0061 0.0033
;
International Tables for Crystallography
(1992, Vol. C, Tables 4.2.6.8 and 6.1.1.4)
;
O O 0.0106 0.0060
;
International Tables for Crystallography
(1992, Vol. C, Tables 4.2.6.8 and 6.1.1.4)
;
S S 0.1246 0.1234
;
International Tables for Crystallography
(1992, Vol. C, Tables 4.2.6.8 and 6.1.1.4)
;
Si Si 0.0817 0.0704
;
International Tables for Crystallography
(1992, Vol. C, Tables 4.2.6.8 and 6.1.1.4)
;

loop_
_geom_angle_atom_site_label_1
_geom_angle_atom_site_label_2
_geom_angle_atom_site_label_3
_geom_angle
_geom_angle_publ_flag
C11 S1 C12 95.50(13) yes
N9 S2 N31 100.86(12) yes
Si5 Si3 C12 102.93(9) yes
Si5 Si3 C16 113.40(10) yes
Si5 Si3 C24 112.86(10) yes
C12 Si3 C16 107.62(12) yes
C12 Si3 C24 108.86(12) yes
C16 Si3 C24 110.68(13) yes
Si6 Si4 C19 111.70(10) yes
Si6 Si4 C20 102.75(9) yes
Si6 Si4 C23 111.71(11) yes
C19 Si4 C20 108.75(13) yes
C19 Si4 C23 110.37(13) yes
C20 Si4 C23 111.32(13) yes
Si3 Si5 C13 101.63(9) yes
Si3 Si5 C17 111.08(10) yes
Si3 Si5 C27 114.67(11) yes
C13 Si5 C17 108.79(12) yes
C13 Si5 C27 110.23(12) yes
C17 Si5 C27 110.04(14) yes
Si4 Si6 C11 103.21(9) yes
Si4 Si6 C21 111.74(11) yes
Si4 Si6 C26 112.32(10) yes
C11 Si6 C21 109.23(12) yes
C11 Si6 C26 110.12(12) yes
C21 Si6 C26 110.00(14) yes
C10A O7 C10B 24.1(5) yes
C10A O7 C15 112.3(4) yes
C10B O7 C15 114.4(3) yes
C14 O8 C29A 111.3(3) yes
C14 O8 C29B 115.6(4) yes
C29A O8 C29B 25.6(5) yes
S2 N9 C28 106.26(18) yes
S2 N31 C18 106.27(17) yes
O7 C10A C10B 77.2(10) yes
O7 C10A C29A 122.8(7) yes
O7 C10A C29B 115.8(7) yes
C10B C10A C29A 95.6(10) yes
C10B C10A C29B 70.3(10) yes
C29A C10A C29B 25.3(5) yes
O7 C10B C10A 78.7(10) yes
O7 C10B C29A 111.7(4) yes
O7 C10B C29B 122.0(6) yes
C10A C10B C29A 61.7(9) yes
C10A C10B C29B 86.0(10) yes
C29A C10B C29B 24.4(5) yes
S1 C11 Si6 125.22(15) yes
S1 C11 C15 107.55(19) yes
Si6 C11 C15 124.42(19) yes
S1 C12 Si3 125.53(15) yes
S1 C12 C14 107.53(19) yes
Si3 C12 C14 125.5(2) yes
Si5 C13 C18 119.45(18) yes
Si5 C13 C22 125.0(2) yes
C18 C13 C22 114.2(3) yes
O8 C14 C12 122.6(3) yes
O8 C14 C15 122.4(3) yes
C12 C14 C15 114.9(3) yes
O7 C15 C11 122.5(3) yes
O7 C15 C14 123.0(3) yes
C11 C15 C14 114.5(3) yes
N31 C18 C13 124.8(3) yes
N31 C18 C28 113.4(3) yes
C13 C18 C28 121.8(3) yes
Si4 C20 C25 123.75(19) yes
Si4 C20 C28 120.05(19) yes
C25 C20 C28 114.5(3) yes
C13 C22 C25 123.6(3) yes
C20 C25 C22 123.2(3) yes
N9 C28 C18 113.2(3) yes
N9 C28 C20 124.9(3) yes
C18 C28 C20 121.9(3) yes
O8 C29A C10A 121.5(5) yes
O8 C29A C10B 111.2(4) yes
O8 C29A C29B 75.4(10) yes
C10A C29A C10B 22.7(5) yes
C10A C29A C29B 88.2(10) yes
C10B C29A C29B 65.5(9) yes
O8 C29B C10A 114.7(8) yes
O8 C29B C10B 121.3(7) yes
O8 C29B C29A 79.0(10) yes
C10A C29B C10B 23.7(5) yes
C10A C29B C29A 66.4(9) yes
C10B C29B C29A 90.1(10) yes
Si3 C16 H16A 109.478 no
Si3 C16 H16B 109.469 no
Si3 C16 H16C 109.470 no
H16A C16 H16B 109.471 no
H16A C16 H16C 109.474 no
H16B C16 H16C 109.467 no
Si5 C17 H17A 109.470 no
Si5 C17 H17B 109.475 no
Si5 C17 H17C 109.478 no
H17A C17 H17B 109.468 no
H17A C17 H17C 109.469 no
H17B C17 H17C 109.468 no
Si4 C19 H19A 109.469 no
Si4 C19 H19B 109.473 no
Si4 C19 H19C 109.472 no
H19A C19 H19B 109.467 no
H19A C19 H19C 109.466 no
H19B C19 H19C 109.481 no
Si6 C21 H21A 109.469 no
Si6 C21 H21B 109.467 no
Si6 C21 H21C 109.481 no
H21A C21 H21B 109.472 no
H21A C21 H21C 109.469 no
H21B C21 H21C 109.469 no
C13 C22 H22 118.169 no
C25 C22 H22 118.187 no
Si4 C23 H23A 109.469 no
Si4 C23 H23B 109.470 no
Si4 C23 H23C 109.471 no
H23A C23 H23B 109.468 no
H23A C23 H23C 109.475 no
H23B C23 H23C 109.475 no
Si3 C24 H24A 109.475 no
Si3 C24 H24B 109.473 no
Si3 C24 H24C 109.471 no
H24A C24 H24B 109.473 no
H24A C24 H24C 109.471 no
H24B C24 H24C 109.465 no
C20 C25 H25 118.422 no
C22 C25 H25 118.419 no
Si6 C26 H26A 109.468 no
Si6 C26 H26B 109.468 no
Si6 C26 H26C 109.460 no
H26A C26 H26B 109.478 no
H26A C26 H26C 109.468 no
H26B C26 H26C 109.485 no
Si5 C27 H27A 109.469 no
Si5 C27 H27B 109.474 no
Si5 C27 H27C 109.471 no
H27A C27 H27B 109.465 no
H27A C27 H27C 109.472 no
H27B C27 H27C 109.476 no

loop_
_geom_bond_atom_site_label_1
_geom_bond_atom_site_label_2
_geom_bond_distance
_geom_bond_publ_flag
S1 C11 1.728(3) yes
S1 C12 1.733(3) yes
S2 N9 1.621(3) yes
S2 N31 1.619(3) yes
Si3 Si5 2.3873(15) yes
Si3 C12 1.868(3) yes
Si3 C16 1.870(3) yes
Si3 C24 1.872(3) yes
Si4 Si6 2.3799(16) yes
Si4 C19 1.872(3) yes
Si4 C20 1.886(3) yes
Si4 C23 1.873(3) yes
Si5 C13 1.884(3) yes
Si5 C17 1.871(3) yes
Si5 C27 1.873(3) yes
Si6 C11 1.868(3) yes
Si6 C21 1.871(4) yes
Si6 C26 1.871(3) yes
O7 C10A 1.435(9) yes
O7 C10B 1.427(5) yes
O7 C15 1.369(3) yes
O8 C14 1.373(4) yes
O8 C29A 1.441(5) yes
O8 C29B 1.421(10) yes
N9 C28 1.349(4) yes
N31 C18 1.347(4) yes
C10A C10B 0.598(11) yes
C10A C29A 1.361(9) yes
C10A C29B 1.483(13) yes
C10B C29A 1.538(6) yes
C10B C29B 1.400(10) yes
C11 C15 1.374(4) yes
C12 C14 1.365(4) yes
C13 C18 1.435(4) yes
C13 C22 1.375(4) yes
C14 C15 1.417(4) yes
C18 C28 1.431(4) yes
C20 C25 1.376(4) yes
C20 C28 1.430(4) yes
C22 C25 1.428(4) yes
C29A C29B 0.635(11) yes
C16 H16A 0.980 no
C16 H16B 0.980 no
C16 H16C 0.980 no
C17 H17A 0.980 no
C17 H17B 0.980 no
C17 H17C 0.980 no
C19 H19A 0.980 no
C19 H19B 0.980 no
C19 H19C 0.980 no
C21 H21A 0.980 no
C21 H21B 0.980 no
C21 H21C 0.980 no
C22 H22 0.950 no
C23 H23A 0.980 no
C23 H23B 0.980 no
C23 H23C 0.980 no
C24 H24A 0.980 no
C24 H24B 0.980 no
C24 H24C 0.980 no
C25 H25 0.950 no
C26 H26A 0.980 no
C26 H26B 0.980 no
C26 H26C 0.980 no
C27 H27A 0.980 no
C27 H27B 0.980 no
C27 H27C 0.980 no

loop_
_geom_contact_atom_site_label_1
_geom_contact_atom_site_label_2
_geom_contact_distance
_geom_contact_publ_flag
_geom_contact_site_symmetry_2
S1 C18 3.433(3) no .
S1 C21 3.526(3) no .
S1 C24 3.524(3) no .
S1 C28 3.428(3) no .
Si3 O8 3.220(3) no .
Si4 N9 3.226(3) no .
Si5 N31 3.206(3) no .
Si6 O7 3.217(3) no .
O7 O8 2.899(3) no .
O7 C19 3.562(4) no .
O7 C25 3.478(4) no .
O7 C26 3.452(4) no .
O8 C16 3.384(4) no .
O8 C22 3.364(4) no .
N9 C23 3.377(4) no .
N31 C27 3.323(4) no .
C10A C14 2.711(9) no .
C10B C14 2.742(5) no .
C10B C25 3.574(6) no .
C11 C20 3.303(4) no .
C11 C28 3.430(4) no .
C12 C13 3.244(4) no .
C12 C18 3.378(4) no .
C13 C14 3.370(4) no .
C13 C20 2.942(4) no .
C14 C16 3.586(4) no .
C14 C22 3.327(4) no .
C15 C20 3.387(4) no .
C15 C25 3.356(4) no .
C15 C29A 2.706(5) no .
C15 C29B 2.749(10) no .
C17 C22 3.356(4) no .
C18 C25 2.761(4) no .
C18 C27 3.593(4) no .
C19 C25 3.329(4) no .
C22 C28 2.756(4) no .
S1 C10A 3.589(9) no 2_545
S2 C11 3.538(3) no 2_545
S2 C12 3.573(3) no 2_545
S2 C14 3.259(3) no 2_545
S2 C15 3.234(3) no 2_545
N9 C10B 3.538(6) no 2_445
N9 C29B 3.373(11) no 2_445
C10A S1 3.589(9) no 2_555
C10A C18 3.561(10) no 2_455
C10A C28 3.483(10) no 2_455
C10B N9 3.538(6) no 2_455
C10B C18 3.273(6) no 2_455
C10B C28 3.212(6) no 2_455
C11 S2 3.538(3) no 2_555
C12 S2 3.573(3) no 2_555
C14 S2 3.259(3) no 2_555
C15 S2 3.234(3) no 2_555
C18 C10A 3.561(10) no 2_445
C18 C10B 3.273(6) no 2_445
C20 C29A 3.581(6) no 2_445
C20 C29B 3.465(10) no 2_445
C28 C10A 3.483(10) no 2_445
C28 C10B 3.212(6) no 2_445
C28 C29B 3.284(11) no 2_445
C29A C20 3.581(6) no 2_455
C29B N9 3.373(11) no 2_455
C29B C20 3.465(10) no 2_455
C29B C28 3.284(11) no 2_455
S1 H21A 3.4581 no .
S1 H21C 3.3159 no .
S1 H24A 3.4950 no .
S1 H24B 3.2721 no .
S2 H21C 3.5956 no .
Si4 H21C 3.5647 no .
Si4 H25 2.9989 no .
Si5 H22 3.0188 no .
Si6 H19B 3.5382 no .
O7 H19B 2.7696 no .
O7 H25 3.3996 no .
O7 H26A 2.8542 no .
O8 H16C 2.7844 no .
O8 H17C 2.8647 no .
O8 H22 3.2994 no .
N9 H21C 2.8134 no .
N9 H23C 2.7730 no .
N31 H24B 2.9409 no .
N31 H27A 2.6952 no .
C10B H19B 3.2351 no .
C10B H25 3.2985 no .
C11 H21A 3.1894 no .
C11 H21C 3.2138 no .
C11 H26A 3.1866 no .
C11 H26C 3.2572 no .
C12 H16A 3.1729 no .
C12 H16C 3.1540 no .
C12 H24A 3.2087 no .
C12 H24B 3.1799 no .
C13 H17B 3.2584 no .
C13 H17C 3.1495 no .
C13 H25 3.3011 no .
C13 H27A 3.2066 no .
C13 H27B 3.2667 no .
C14 H16C 3.3334 no .
C15 H26A 3.4071 no .
C16 H17A 3.5718 no .
C16 H24A 3.2082 no .
C16 H24C 3.2653 no .
C17 H16C 3.4917 no .
C17 H22 2.9058 no .
C17 H27B 3.1938 no .
C17 H27C 3.2538 no .
C18 H22 3.2245 no .
C18 H27A 3.3022 no .
C19 H23A 3.2412 no .
C19 H23B 3.2225 no .
C19 H25 2.8688 no .
C19 H26A 3.5258 no .
C20 H19B 3.2363 no .
C20 H19C 3.1718 no .
C20 H22 3.2968 no .
C20 H23B 3.2783 no .
C20 H23C 3.2468 no .
C21 H23C 3.4733 no .
C21 H26B 3.2531 no .
C21 H26C 3.1888 no .
C22 H17B 3.4217 no .
C22 H17C 3.1199 no .
C23 H19A 3.1835 no .
C23 H19C 3.2824 no .
C24 H16A 3.2182 no .
C24 H16B 3.2538 no .
C25 H19B 3.2224 no .
C25 H19C 3.2507 no .
C26 H21A 3.2402 no .
C26 H21B 3.2013 no .
C27 H17A 3.2711 no .
C27 H17B 3.1773 no .
C28 H21C 3.5986 no .
C28 H23C 3.3715 no .
C28 H25 3.2268 no .
C29B H17C 3.4079 no .
C29B H22 3.3504 no .
H16A H24A 3.0423 no .
H16A H24C 3.4955 no .
H16B H17A 3.3994 no .
H16B H24A 3.4649 no .
H16B H24C 3.1397 no .
H16C H17A 3.2463 no .
H16C H17C 3.2113 no .
H17A H27B 3.4900 no .
H17A H27C 3.1566 no .
H17B H22 2.8557 no .
H17B H27B 2.9949 no .
H17B H27C 3.4420 no .
H17C H22 2.5578 no .
H19A H23A 3.0456 no .
H19A H23B 3.3906 no .
H19A H26A 3.3863 no .
H19A H26B 3.4650 no .
H19B H25 2.6805 no .
H19B H26A 3.1536 no .
H19C H23A 3.5578 no .
H19C H23B 3.1298 no .
H19C H25 2.6512 no .
H21A H26B 3.5353 no .
H21A H26C 3.0595 no .
H21B H23A 3.4461 no .
H21B H23C 3.2733 no .
H21B H26B 3.0861 no .
H21B H26C 3.3887 no .
H21C H23C 3.1574 no .
H22 H25 2.3287 no .
H24B H27A 3.3351 no .
H24C H27A 3.4389 no .
H24C H27C 3.5016 no .
S1 H25 3.4035 no 1_655
S2 H25 3.1228 no 2_445
Si3 H23A 3.3262 no 4_555
O7 H24B 2.9681 no 2_555
O8 H21C 3.2247 no 2_555
N31 H19B 3.4811 no 2_445
C10A H24A 3.3857 no 2_555
C10A H24B 3.0346 no 2_555
C10B H24B 3.4618 no 2_555
C13 H24A 3.3514 no 1_455
C16 H17A 3.4445 no 3_566
C16 H17B 3.5721 no 1_655
C16 H17B 3.5916 no 3_566
C16 H23A 3.2516 no 4_555
C17 H16B 3.4620 no 3_566
C17 H16C 3.3309 no 3_566
C17 H17A 3.4121 no 3_566
C17 H21B 3.4100 no 4_455
C19 H26C 3.5550 no 1_455
C19 H27A 3.4236 no 2_455
C19 H27C 3.1541 no 4_454
C21 H16C 3.4552 no 2_545
C21 H23B 3.5503 no 1_655
C21 H27B 3.5418 no 4_554
C21 H27C 3.5321 no 4_554
C22 H24A 3.1923 no 1_455
C23 H16B 2.9716 no 4_454
C23 H21A 3.5859 no 1_455
C23 H24C 3.4931 no 4_454
C23 H27C 2.9770 no 4_454
C24 H23A 3.2843 no 4_555
C24 H26A 3.2840 no 2_545
C26 H19A 3.4454 no 3_565
C26 H26B 3.2352 no 3_565
C26 H27B 3.4326 no 4_554
C27 H19A 3.3692 no 4_555
C27 H21B 3.4436 no 4_455
C27 H23A 3.3473 no 4_555
C27 H23B 3.5334 no 4_555
C29A H21A 3.2819 no 2_555
C29A H21C 3.0863 no 2_555
C29A H23B 3.4837 no 2_455
C29B H21C 3.5905 no 2_555
C29B H23B 3.3683 no 2_455
H16A H16B 3.2189 no 3_666
H16A H17B 2.8687 no 1_655
H16A H17C 3.5018 no 1_655
H16A H21C 3.5061 no 2_555
H16A H22 3.3776 no 1_655
H16A H23C 3.2485 no 2_555
H16B C17 3.4620 no 3_566
H16B C23 2.9716 no 4_555
H16B H16A 3.2189 no 3_666
H16B H16B 3.4243 no 3_666
H16B H17A 3.2373 no 3_566
H16B H17B 3.5103 no 1_655
H16B H17B 3.2151 no 3_566
H16B H17C 3.3557 no 3_566
H16B H23A 2.4972 no 4_555
H16B H23B 3.2811 no 4_555
H16B H23C 2.7053 no 4_555
H16C C17 3.3309 no 3_566
H16C C21 3.4552 no 2_555
H16C H17A 2.7649 no 3_566
H16C H17B 3.1286 no 3_566
H16C H21B 3.1619 no 2_555
H16C H21C 2.9541 no 2_555
H17A C16 3.4445 no 3_566
H17A C17 3.4121 no 3_566
H17A H16B 3.2373 no 3_566
H17A H16C 2.7649 no 3_566
H17A H17A 2.7386 no 3_566
H17A H17C 3.1987 no 3_566
H17A H21B 3.1974 no 4_455
H17A H23B 3.0818 no 4_555
H17B C16 3.5721 no 1_455
H17B C16 3.5916 no 3_566
H17B H16A 2.8687 no 1_455
H17B H16B 3.5103 no 1_455
H17B H16B 3.2151 no 3_566
H17B H16C 3.1286 no 3_566
H17B H21B 2.8561 no 4_455
H17B H24A 3.0355 no 1_455
H17C H16A 3.5018 no 1_455
H17C H16B 3.3557 no 3_566
H17C H17A 3.1987 no 3_566
H17C H23B 3.2926 no 2_455
H17C H23C 3.1825 no 2_455
H19A C26 3.4454 no 3_565
H19A C27 3.3692 no 4_454
H19A H26B 3.0919 no 3_565
H19A H26C 3.5717 no 1_455
H19A H26C 3.0974 no 3_565
H19A H27A 3.2921 no 2_455
H19A H27A 3.2299 no 4_454
H19A H27B 3.4010 no 2_455
H19A H27C 2.6697 no 4_454
H19B N31 3.4811 no 2_455
H19B H27A 3.0796 no 2_455
H19B H27B 3.2676 no 2_455
H19C H21A 2.7952 no 1_455
H19C H26C 2.7652 no 1_455
H19C H27A 3.3311 no 2_455
H19C H27C 2.9686 no 4_454
H21A C23 3.5859 no 1_655
H21A C29A 3.2819 no 2_545
H21A H19C 2.7952 no 1_655
H21A H23B 2.7269 no 1_655
H21A H27B 3.4200 no 4_554
H21A H27C 2.9961 no 4_554
H21B C17 3.4100 no 4_554
H21B C27 3.4436 no 4_554
H21B H16C 3.1619 no 2_545
H21B H17A 3.1974 no 4_554
H21B H17B 2.8561 no 4_554
H21B H27B 2.9275 no 4_554
H21B H27C 3.1989 no 4_554
H21C O8 3.2247 no 2_545
H21C C29A 3.0863 no 2_545
H21C C29B 3.5905 no 2_545
H21C H16A 3.5061 no 2_545
H21C H16C 2.9541 no 2_545
H22 H16A 3.3776 no 1_455
H22 H24A 2.9172 no 1_455
H23A Si3 3.3262 no 4_454
H23A C16 3.2516 no 4_454
H23A C24 3.2843 no 4_454
H23A C27 3.3473 no 4_454
H23A H16B 2.4972 no 4_454
H23A H24C 2.5417 no 4_454
H23A H27C 2.5831 no 4_454
H23B C21 3.5503 no 1_455
H23B C27 3.5334 no 4_454
H23B C29A 3.4837 no 2_445
H23B C29B 3.3683 no 2_445
H23B H16B 3.2811 no 4_454
H23B H17A 3.0818 no 4_454
H23B H17C 3.2926 no 2_445
H23B H21A 2.7269 no 1_455
H23B H27C 2.6482 no 4_454
H23C H16A 3.2485 no 2_545
H23C H16B 2.7053 no 4_454
H23C H17C 3.1825 no 2_445
H24A C10A 3.3857 no 2_545
H24A C13 3.3514 no 1_655
H24A C22 3.1923 no 1_655
H24A H17B 3.0355 no 1_655
H24A H22 2.9172 no 1_655
H24A H27B 3.3602 no 1_655
H24B O7 2.9681 no 2_545
H24B C10A 3.0346 no 2_545
H24B C10B 3.4618 no 2_545
H24B H26A 2.8176 no 2_545
H24C C23 3.4931 no 4_555
H24C H23A 2.5417 no 4_555
H24C H26A 2.9101 no 2_545
H24C H26B 3.2854 no 4_555
H25 S1 3.4035 no 1_455
H25 S2 3.1228 no 2_455
H26A C24 3.2840 no 2_555
H26A H24B 2.8176 no 2_555
H26A H24C 2.9101 no 2_555
H26A H26B 2.8241 no 3_565
H26B C26 3.2352 no 3_565
H26B H19A 3.0919 no 3_565
H26B H24C 3.2854 no 4_454
H26B H26A 2.8241 no 3_565
H26B H26B 2.7535 no 3_565
H26B H27B 2.8906 no 4_554
H26C C19 3.5550 no 1_655
H26C H19A 3.5717 no 1_655
H26C H19A 3.0974 no 3_565
H26C H19C 2.7652 no 1_655
H26C H27A 3.0252 no 2_555
H26C H27B 3.1964 no 4_554
H26C H27C 3.4975 no 4_554
H27A C19 3.4236 no 2_445
H27A H19A 3.2921 no 2_445
H27A H19A 3.2299 no 4_555
H27A H19B 3.0796 no 2_445
H27A H19C 3.3311 no 2_445
H27A H26C 3.0252 no 2_545
H27B C21 3.5418 no 4_455
H27B C26 3.4326 no 4_455
H27B H19A 3.4010 no 2_445
H27B H19B 3.2676 no 2_445
H27B H21A 3.4200 no 4_455
H27B H21B 2.9275 no 4_455
H27B H24A 3.3602 no 1_455
H27B H26B 2.8906 no 4_455
H27B H26C 3.1964 no 4_455
H27C C19 3.1541 no 4_555
H27C C21 3.5321 no 4_455
H27C C23 2.9770 no 4_555
H27C H19A 2.6697 no 4_555
H27C H19C 2.9686 no 4_555
H27C H21A 2.9961 no 4_455
H27C H21B 3.1989 no 4_455
H27C H23A 2.5831 no 4_555
H27C H23B 2.6482 no 4_555
H27C H26C 3.4975 no 4_455

loop_
_geom_torsion_atom_site_label_1
_geom_torsion_atom_site_label_2
_geom_torsion_atom_site_label_3
_geom_torsion_atom_site_label_4
_geom_torsion
_geom_torsion_publ_flag
C11 S1 C12 Si3 165.84(17) no
C11 S1 C12 C14 -1.05(18) no
C12 S1 C11 Si6 -160.44(18) no
C12 S1 C11 C15 1.18(17) no
N9 S2 N31 C18 0.18(16) no
N31 S2 N9 C28 0.05(16) no
Si5 Si3 C12 S1 -104.83(16) no
Si5 Si3 C12 C14 59.8(2) no
C12 Si3 Si5 C13 19.30(9) no
C12 Si3 Si5 C17 -96.29(9) no
C12 Si3 Si5 C27 138.18(9) no
C16 Si3 Si5 C13 135.25(10) no
C16 Si3 Si5 C17 19.66(11) no
C16 Si3 Si5 C27 -105.87(11) no
C24 Si3 Si5 C13 -97.88(10) no
C24 Si3 Si5 C17 146.53(10) no
C24 Si3 Si5 C27 21.00(11) no
C16 Si3 C12 S1 135.15(18) no
C16 Si3 C12 C14 -60.3(3) no
C24 Si3 C12 S1 15.1(2) no
C24 Si3 C12 C14 179.74(19) no
C19 Si4 Si6 C11 93.68(11) no
C19 Si4 Si6 C21 -149.07(11) no
C19 Si4 Si6 C26 -24.90(11) no
Si6 Si4 C20 C25 105.09(18) no
Si6 Si4 C20 C28 -59.33(18) no
C20 Si4 Si6 C11 -22.72(9) no
C20 Si4 Si6 C21 94.53(9) no
C20 Si4 Si6 C26 -141.30(9) no
C23 Si4 Si6 C11 -142.15(10) no
C23 Si4 Si6 C21 -24.90(11) no
C23 Si4 Si6 C26 99.27(11) no
C19 Si4 C20 C25 -13.4(3) no
C19 Si4 C20 C28 -177.82(17) no
C23 Si4 C20 C25 -135.22(19) no
C23 Si4 C20 C28 60.4(2) no
Si3 Si5 C13 C18 62.37(18) no
Si3 Si5 C13 C22 -103.57(19) no
C17 Si5 C13 C18 179.63(17) no
C17 Si5 C13 C22 13.7(3) no
C27 Si5 C13 C18 -59.6(2) no
C27 Si5 C13 C22 134.4(2) no
Si4 Si6 C11 S1 103.04(16) no
Si4 Si6 C11 C15 -55.6(2) no
C21 Si6 C11 S1 -16.0(3) no
C21 Si6 C11 C15 -174.59(19) no
C26 Si6 C11 S1 -136.87(18) no
C26 Si6 C11 C15 64.5(3) no
C10A O7 C10B C10A 0.0(8) no
C10A O7 C10B C29A -53.1(9) no
C10A O7 C10B C29B -78.0(10) no
C10B O7 C10A C10B 0.0(4) no
C10B O7 C10A C29A 88.4(11) no
C10B O7 C10A C29B 60.4(8) no
C10A O7 C15 C11 -165.4(5) no
C10A O7 C15 C14 15.7(5) no
C15 O7 C10A C10B -100.2(8) no
C15 O7 C10A C29A -11.8(9) no
C15 O7 C10A C29B -39.8(8) no
C10B O7 C15 C11 168.4(3) no
C10B O7 C15 C14 -10.4(4) no
C15 O7 C10B C10A 90.3(5) no
C15 O7 C10B C29A 37.2(4) no
C15 O7 C10B C29B 12.4(5) no
C14 O8 C29A C10A 26.5(5) no
C14 O8 C29A C10B 49.2(4) no
C14 O8 C29A C29B 105.1(4) no
C29A O8 C14 C12 160.4(3) no
C29A O8 C14 C15 -22.8(4) no
C14 O8 C29B C10A -28.6(8) no
C14 O8 C29B C10B -2.7(10) no
C14 O8 C29B C29A -86.1(8) no
C29B O8 C14 C12 -172.0(5) no
C29B O8 C14 C15 4.8(6) no
C29A O8 C29B C10A 57.5(8) no
C29A O8 C29B C10B 83.3(11) no
C29A O8 C29B C29A -0.0(4) no
C29B O8 C29A C10A -78.6(10) no
C29B O8 C29A C10B -55.9(9) no
C29B O8 C29A C29B 0.0(9) no
S2 N9 C28 C18 -0.3(3) no
S2 N9 C28 C20 179.18(18) no
S2 N31 C18 C13 -179.14(17) no
S2 N31 C18 C28 -0.4(3) no
O7 C10A C10B O7 0.00(8) no
O7 C10A C10B C29A 122.4(6) no
O7 C10A C10B C29B 123.8(3) no
O7 C10A C29A O8 -9.8(11) no
O7 C10A C29A C10B -78.3(10) no
O7 C10A C29A C29B -81.5(9) no
O7 C10A C29B O8 47.9(10) no
O7 C10A C29B C10B -64.2(8) no
O7 C10A C29B C29A 112.5(10) no
C10B C10A C29A O8 68.5(12) no
C10B C10A C29A C10B 0.0(5) no
C10B C10A C29A C29B -3.1(11) no
C29A C10A C10B O7 -122.4(6) no
C29A C10A C10B C29A 0.00(19) no
C29A C10A C10B C29B 1.4(5) no
C10B C10A C29B O8 112.1(11) no
C10B C10A C29B C10B -0.0(5) no
C10B C10A C29B C29A 176.7(14) no
C29B C10A C10B O7 -123.8(5) no
C29B C10A C10B C29A -1.4(6) no
C29B C10A C10B C29B 0.0(4) no
C29A C10A C29B O8 -64.6(10) no
C29A C10A C29B C10B -176.7(14) no
C29A C10A C29B C29A 0.0(5) no
C29B C10A C29A O8 71.6(10) no
C29B C10A C29A C10B 3.1(13) no
C29B C10A C29A C29B 0.0(9) no
O7 C10B C29A O8 -58.7(5) no
O7 C10B C29A C10A 63.0(4) no
O7 C10B C29A C29B -120.4(5) no
O7 C10B C29B O8 -6.1(11) no
O7 C10B C29B C10A 74.0(6) no
O7 C10B C29B C29A 71.0(11) no
C10A C10B C29A O8 -121.7(11) no
C10A C10B C29A C10A 0.0(10) no
C10A C10B C29A C29B 176.6(12) no
C10A C10B C29B O8 -80.2(12) no
C10A C10B C29B C10A 0.0(9) no
C10A C10B C29B C29A -3.0(13) no
C29A C10B C29B O8 -77.1(12) no
C29A C10B C29B C10A 3.0(10) no
C29A C10B C29B C29A 0.0(4) no
C29B C10B C29A O8 61.7(10) no
C29B C10B C29A C10A -176.6(12) no
C29B C10B C29A C29B 0.0(10) no
S1 C11 C15 O7 -179.91(17) no
S1 C11 C15 C14 -1.0(3) no
Si6 C11 C15 O7 -18.1(4) no
Si6 C11 C15 C14 160.80(16) no
S1 C12 C14 O8 177.66(17) no
S1 C12 C14 C15 0.6(3) no
Si3 C12 C14 O8 10.8(4) no
Si3 C12 C14 C15 -166.25(16) no
Si5 C13 C18 N31 18.9(4) no
Si5 C13 C18 C28 -159.82(16) no
Si5 C13 C22 C25 158.63(17) no
C18 C13 C22 C25 -8.0(4) no
C22 C13 C18 N31 -173.7(3) no
C22 C13 C18 C28 7.6(4) no
O8 C14 C15 O7 2.1(4) no
O8 C14 C15 C11 -176.8(2) no
C12 C14 C15 O7 179.1(2) no
C12 C14 C15 C11 0.2(4) no
N31 C18 C28 N9 0.4(3) no
N31 C18 C28 C20 -179.0(2) no
C13 C18 C28 N9 179.2(2) no
C13 C18 C28 C20 -0.2(4) no
Si4 C20 C25 C22 -158.29(17) no
Si4 C20 C28 N9 -20.6(4) no
Si4 C20 C28 C18 158.78(16) no
C25 C20 C28 N9 173.6(3) no
C25 C20 C28 C18 -7.0(4) no
C28 C20 C25 C22 6.9(4) no
C13 C22 C25 C20 0.7(4) no
O8 C29A C29B O8 -0.00(8) no
O8 C29A C29B C10A -123.3(4) no
O8 C29A C29B C10B -122.0(6) no
C10A C29A C29B O8 123.3(5) no
C10A C29A C29B C10A 0.0(4) no
C10A C29A C29B C10B 1.3(6) no
C10B C29A C29B O8 122.0(6) no
C10B C29A C29B C10A -1.3(5) no
C10B C29A C29B C10B 0.00(18) no
